data_2232249
loop_
_publ_author_name
'Salehzadeh, Sadegh'
'Khalaj, Mehdi'
'Dehghanpour, Saeed'
'Tarmoradi, Isaac'

_publ_section_title
;
 Dibromido{2-[(4-nitrophenyl)iminomethyl]pyridine-\k^2^<i>N</i>,<i>N</i>'}zinc(II)
;
_journal_coeditor_code GK2406
_journal_issue 11
_journal_name_full 'Acta Crystallographica Section E'
_journal_page_first m1556
_journal_paper_doi 10.1107/S1600536811042231
_journal_volume 67
_journal_year 2011
_chemical_formula_iupac '[Zn Br2 (C12 H9 N3 O2)]'
_chemical_formula_moiety 'C12 H9 Br2 N3 O2 Zn'
_chemical_formula_sum 'C12 H9 Br2 N3 O2 Zn'
_chemical_formula_weight 452.41
_chemical_name_systematic
;
Dibromido{2-[(4-nitrophenyl)iminomethyl]pyridine-
\k^2^<i>N</i>,<i>N</i>'}zinc(II)
;
_space_group_IT_number 2
_symmetry_cell_setting triclinic
_symmetry_space_group_name_Hall '-P 1'
_symmetry_space_group_name_H-M 'P -1'
_atom_sites_solution_hydrogens geom
_atom_sites_solution_primary direct
_atom_sites_solution_secondary difmap
_audit_creation_method SHELXL-97
_cell_angle_alpha 87.724(4)
_cell_angle_beta 74.719(6)
_cell_angle_gamma 82.007(6)
_cell_formula_units_Z 2
_cell_length_a 7.2614(5)
_cell_length_b 7.9228(8)
_cell_length_c 13.6436(15)
_cell_measurement_reflns_used 6572
_cell_measurement_temperature 150.0(10)
_cell_measurement_theta_max 27.5
_cell_measurement_theta_min 2.6
_cell_volume 749.81(13)
_computing_cell_refinement 'DENZO-SMN (Otwinowski & Minor, 1997)'
_computing_data_collection 'COLLECT (Nonius, 2002)'
_computing_data_reduction 'DENZO-SMN (Otwinowski & Minor, 1997)'
_computing_molecular_graphics 'PLATON (Spek, 2009)'
_computing_publication_material 'SHELXTL (Sheldrick, 2008)'
_computing_structure_refinement 'SHELXTL (Sheldrick, 2008)'
_computing_structure_solution 'SIR92 (Altomare <i>et al.</i>, 1994)'
_diffrn_ambient_temperature 150.0(10)
_diffrn_detector_area_resol_mean 9
_diffrn_measured_fraction_theta_full 0.968
_diffrn_measured_fraction_theta_max 0.939
_diffrn_measurement_device_type 'Nonius KappaCCD'
_diffrn_measurement_method '\f scans and \w scans with \k offsets'
_diffrn_radiation_monochromator graphite
_diffrn_radiation_source 'fine-focus sealed tube'
_diffrn_radiation_type MoK\a
_diffrn_radiation_wavelength 0.71073
_diffrn_reflns_av_R_equivalents 0.082
_diffrn_reflns_av_sigmaI/netI 0.075
_diffrn_reflns_limit_h_max 9
_diffrn_reflns_limit_h_min -9
_diffrn_reflns_limit_k_max 10
_diffrn_reflns_limit_k_min -10
_diffrn_reflns_limit_l_max 17
_diffrn_reflns_limit_l_min -9
_diffrn_reflns_number 5868
_diffrn_reflns_theta_full 25.24
_diffrn_reflns_theta_max 27.56
_diffrn_reflns_theta_min 2.60
_exptl_absorpt_coefficient_mu 6.969
_exptl_absorpt_correction_T_max 0.588
_exptl_absorpt_correction_T_min 0.417
_exptl_absorpt_correction_type multi-scan
_exptl_absorpt_process_details '(SORTAV; Blessing, 1995)'
_exptl_crystal_colour colourless
_exptl_crystal_density_diffrn 2.004
_exptl_crystal_density_method 'not measured'
_exptl_crystal_description plate
_exptl_crystal_F_000 436
_exptl_crystal_size_max 0.28
_exptl_crystal_size_mid 0.15
_exptl_crystal_size_min 0.08
_refine_diff_density_max 0.698
_refine_diff_density_min -1.238
_refine_ls_extinction_method none
_refine_ls_goodness_of_fit_ref 1.035
_refine_ls_hydrogen_treatment constr
_refine_ls_matrix_type full
_refine_ls_number_parameters 237
_refine_ls_number_reflns 3252
_refine_ls_number_restraints 48
_refine_ls_restrained_S_all 1.027
_refine_ls_R_factor_all 0.0746
_refine_ls_R_factor_gt 0.0558
_refine_ls_shift/su_max 0.000
_refine_ls_shift/su_mean 0.000
_refine_ls_structure_factor_coef Fsqd
_refine_ls_weighting_details 'calc w=1/[\s^2^(Fo^2^)+(0.0564P)^2^+2.8020P] where P=(Fo^2^+2Fc^2^)/3'
_refine_ls_weighting_scheme calc
_refine_ls_wR_factor_gt 0.1276
_refine_ls_wR_factor_ref 0.1398
_reflns_number_gt 2630
_reflns_number_total 3252
_reflns_threshold_expression I>2\s(I)
_cod_data_source_file gk2406.cif
_cod_data_source_block I
_cod_original_cell_volume 749.81(12)
_cod_database_code 2232249
_cod_database_fobs_code 2232249

loop_
_symmetry_equiv_pos_as_xyz
'x, y, z'
'-x, -y, -z'

loop_
_atom_site_type_symbol
_atom_site_label
_atom_site_fract_x
_atom_site_fract_y
_atom_site_fract_z
_atom_site_U_iso_or_equiv
_atom_site_adp_type
_atom_site_calc_flag
_atom_site_refinement_flags
_atom_site_occupancy
_atom_site_symmetry_multiplicity
_atom_site_disorder_assembly
_atom_site_disorder_group
Br Br1 0.33600(13) 0.49862(12) 0.72990(8) 0.0358(2) Uani d . 1 1 . .
Br Br2 0.43682(13) -0.00007(12) 0.71961(8) 0.0366(3) Uani d . 1 1 . .
Zn Zn1 0.20560(17) 0.24153(16) 0.74480(11) 0.0259(3) Uani d PD 0.809(2) 1 A 1
O O1 0.056(2) 0.137(2) 0.2086(8) 0.036(3) Uani d PD 0.809(2) 1 A 1
O O2 0.2084(14) 0.3589(19) 0.1962(8) 0.034(3) Uani d PD 0.809(2) 1 A 1
N N1 -0.0223(12) 0.2369(13) 0.8687(7) 0.027(2) Uani d PD 0.809(2) 1 A 1
N N2 -0.0123(10) 0.2536(11) 0.6714(6) 0.0235(16) Uani d PD 0.809(2) 1 A 1
N N3 0.1139(15) 0.2531(18) 0.2458(5) 0.027(2) Uani d PD 0.809(2) 1 A 1
C C1 -0.0292(14) 0.2250(15) 0.9678(9) 0.032(2) Uani d PD 0.809(2) 1 A 1
H H1A 0.0888 0.2123 0.9868 0.038 Uiso calc PR 0.809(2) 1 A 1
C C2 -0.2000(15) 0.2302(17) 1.0447(9) 0.036(3) Uani d PD 0.809(2) 1 A 1
H H2A -0.1998 0.2239 1.1143 0.043 Uiso calc PR 0.809(2) 1 A 1
C C3 -0.3711(15) 0.245(2) 1.0150(10) 0.038(3) Uani d PD 0.809(2) 1 A 1
H H3A -0.4906 0.2452 1.0647 0.046 Uiso calc PR 0.809(2) 1 A 1
C C4 -0.3672(16) 0.259(2) 0.9150(10) 0.042(3) Uani d PD 0.809(2) 1 A 1
H H4A -0.4839 0.2762 0.8947 0.050 Uiso calc PR 0.809(2) 1 A 1
C C5 -0.1929(19) 0.249(2) 0.8435(6) 0.029(2) Uani d PD 0.809(2) 1 A 1
C C6 -0.1789(12) 0.2637(12) 0.7350(8) 0.027(2) Uani d PD 0.809(2) 1 A 1
H H6A -0.2922 0.2807 0.7115 0.032 Uiso calc PR 0.809(2) 1 A 1
C C7 0.0079(12) 0.2568(13) 0.5649(7) 0.022(2) Uani d PD 0.809(2) 1 A 1
C C8 -0.1213(16) 0.1964(17) 0.5189(8) 0.026(2) Uani d PD 0.809(2) 1 A 1
H H8A -0.2320 0.1533 0.5603 0.032 Uiso calc PR 0.809(2) 1 A 1
C C9 -0.091(2) 0.198(2) 0.4148(11) 0.028(3) Uani d PD 0.809(2) 1 A 1
H H9A -0.1801 0.1597 0.3837 0.033 Uiso calc PR 0.809(2) 1 A 1
C C10 0.074(3) 0.259(2) 0.3573(6) 0.023(3) Uani d PD 0.809(2) 1 A 1
C C11 0.2013(19) 0.3242(17) 0.3996(9) 0.024(3) Uani d PD 0.809(2) 1 A 1
H H11A 0.3071 0.3731 0.3575 0.029 Uiso calc PR 0.809(2) 1 A 1
C C12 0.1737(16) 0.3183(16) 0.5044(8) 0.027(2) Uani d PD 0.809(2) 1 A 1
H H12A 0.2651 0.3551 0.5345 0.032 Uiso calc PR 0.809(2) 1 A 1
Zn Zn1A -0.4500(7) 0.2540(7) 0.7425(4) 0.0259(3) Uani d PD 0.191(2) 1 . 2
O O1A 0.101(12) 0.141(12) 0.196(3) 0.036(3) Uani d PD 0.191(2) 1 . 2
O O2A 0.252(8) 0.354(10) 0.211(3) 0.034(3) Uani d PD 0.191(2) 1 . 2
N N1A -0.349(2) 0.259(6) 0.8676(10) 0.027(2) Uani d PD 0.191(2) 1 . 2
N N2A -0.1587(13) 0.243(4) 0.6709(11) 0.0235(16) Uani d PD 0.191(2) 1 . 2
N N3A 0.156(7) 0.240(8) 0.2468(11) 0.027(2) Uani d PD 0.191(2) 1 . 2
C C1A -0.441(3) 0.265(6) 0.9666(11) 0.032(2) Uani d PD 0.191(2) 1 . 2
H H1AA -0.5778 0.2718 0.9850 0.038 Uiso calc PR 0.191(2) 1 A 2
C C2A -0.348(4) 0.262(8) 1.0440(14) 0.036(3) Uani d PD 0.191(2) 1 . 2
H H2AA -0.4183 0.2797 1.1130 0.043 Uiso calc PR 0.191(2) 1 A 2
C C3A -0.147(4) 0.233(9) 1.0156(16) 0.038(3) Uani d PD 0.191(2) 1 . 2
H H3AA -0.0783 0.2113 1.0660 0.046 Uiso calc PR 0.191(2) 1 A 2
C C4A -0.051(3) 0.234(10) 0.916(2) 0.042(3) Uani d PD 0.191(2) 1 . 2
H H4AA 0.0856 0.2229 0.8961 0.050 Uiso calc PR 0.191(2) 1 A 2
C C5A -0.154(3) 0.252(7) 0.8437(12) 0.029(2) Uani d PD 0.191(2) 1 . 2
C C6A -0.0591(17) 0.252(5) 0.7351(15) 0.027(2) Uani d PD 0.191(2) 1 . 2
H H6AA 0.0752 0.2576 0.7121 0.032 Uiso calc PR 0.191(2) 1 A 2
C C7A -0.072(2) 0.246(4) 0.5645(11) 0.022(2) Uani d PD 0.191(2) 1 . 2
C C8A 0.108(4) 0.298(7) 0.5209(16) 0.026(2) Uani d PD 0.191(2) 1 . 2
H H8AA 0.1774 0.3375 0.5635 0.032 Uiso calc PR 0.191(2) 1 A 2
C C9A 0.187(6) 0.292(10) 0.4172(18) 0.028(3) Uani d PD 0.191(2) 1 . 2
H H9AA 0.3085 0.3294 0.3875 0.033 Uiso calc PR 0.191(2) 1 A 2
C C10A 0.083(8) 0.231(11) 0.3581(11) 0.023(3) Uani d PD 0.191(2) 1 . 2
C C11A -0.090(8) 0.169(11) 0.3986(17) 0.024(3) Uani d PD 0.191(2) 1 . 2
H H11B -0.1520 0.1210 0.3556 0.029 Uiso calc PR 0.191(2) 1 A 2
C C12A -0.171(5) 0.178(8) 0.5029(14) 0.027(2) Uani d PD 0.191(2) 1 . 2
H H12B -0.2923 0.1394 0.5319 0.032 Uiso calc PR 0.191(2) 1 A 2

loop_
_atom_site_aniso_label
_atom_site_aniso_U_11
_atom_site_aniso_U_22
_atom_site_aniso_U_33
_atom_site_aniso_U_12
_atom_site_aniso_U_13
_atom_site_aniso_U_23
Br1 0.0307(5) 0.0262(4) 0.0540(6) -0.0087(3) -0.0146(5) -0.0002(5)
Br2 0.0281(4) 0.0272(4) 0.0537(7) -0.0054(3) -0.0079(5) -0.0030(5)
Zn1 0.0226(5) 0.0275(5) 0.0292(6) -0.0083(4) -0.0068(5) -0.0006(6)
O1 0.041(9) 0.039(4) 0.031(5) -0.007(6) -0.013(4) -0.010(4)
O2 0.037(7) 0.035(4) 0.029(5) -0.010(5) -0.009(4) 0.009(4)
N1 0.028(4) 0.024(4) 0.031(5) -0.005(3) -0.008(4) 0.001(5)
N2 0.026(4) 0.016(4) 0.031(4) -0.004(3) -0.009(4) -0.004(4)
N3 0.023(6) 0.029(4) 0.031(4) 0.006(5) -0.013(4) -0.003(5)
C1 0.026(5) 0.032(5) 0.040(7) -0.001(4) -0.013(5) 0.003(6)
C2 0.042(6) 0.043(7) 0.017(5) -0.007(6) 0.003(5) -0.006(6)
C3 0.018(5) 0.065(9) 0.028(7) -0.005(5) 0.002(5) -0.008(7)
C4 0.023(5) 0.060(8) 0.042(8) -0.010(5) -0.006(6) 0.012(8)
C5 0.026(6) 0.029(4) 0.034(5) -0.009(5) -0.008(5) -0.009(5)
C6 0.023(4) 0.023(5) 0.037(6) -0.006(4) -0.011(5) 0.001(5)
C7 0.020(6) 0.020(4) 0.024(4) -0.002(5) -0.002(4) 0.001(4)
C8 0.025(6) 0.022(5) 0.030(6) -0.009(4) -0.001(5) 0.000(5)
C9 0.031(6) 0.019(8) 0.033(7) -0.004(5) -0.008(5) -0.007(5)
C10 0.025(4) 0.015(8) 0.027(4) 0.003(4) -0.006(4) 0.001(4)
C11 0.033(6) 0.014(6) 0.021(6) -0.005(4) 0.001(5) 0.002(4)
C12 0.025(6) 0.027(5) 0.029(6) -0.011(5) -0.003(4) -0.001(5)
Zn1A 0.0226(5) 0.0275(5) 0.0292(6) -0.0083(4) -0.0068(5) -0.0006(6)
O1A 0.041(9) 0.039(4) 0.031(5) -0.007(6) -0.013(4) -0.010(4)
O2A 0.037(7) 0.035(4) 0.029(5) -0.010(5) -0.009(4) 0.009(4)
N1A 0.028(4) 0.024(4) 0.031(5) -0.005(3) -0.008(4) 0.001(5)
N2A 0.026(4) 0.016(4) 0.031(4) -0.004(3) -0.009(4) -0.004(4)
N3A 0.023(6) 0.029(4) 0.031(4) 0.006(5) -0.013(4) -0.003(5)
C1A 0.026(5) 0.032(5) 0.040(7) -0.001(4) -0.013(5) 0.003(6)
C2A 0.042(6) 0.043(7) 0.017(5) -0.007(6) 0.003(5) -0.006(6)
C3A 0.018(5) 0.065(9) 0.028(7) -0.005(5) 0.002(5) -0.008(7)
C4A 0.023(5) 0.060(8) 0.042(8) -0.010(5) -0.006(6) 0.012(8)
C5A 0.026(6) 0.029(4) 0.034(5) -0.009(5) -0.008(5) -0.009(5)
C6A 0.023(4) 0.023(5) 0.037(6) -0.006(4) -0.011(5) 0.001(5)
C7A 0.020(6) 0.020(4) 0.024(4) -0.002(5) -0.002(4) 0.001(4)
C8A 0.025(6) 0.022(5) 0.030(6) -0.009(4) -0.001(5) 0.000(5)
C9A 0.031(6) 0.019(8) 0.033(7) -0.004(5) -0.008(5) -0.007(5)
C10A 0.025(4) 0.015(8) 0.027(4) 0.003(4) -0.006(4) 0.001(4)
C11A 0.033(6) 0.014(6) 0.021(6) -0.005(4) 0.001(5) 0.002(4)
C12A 0.025(6) 0.027(5) 0.029(6) -0.011(5) -0.003(4) -0.001(5)

loop_
_atom_type_symbol
_atom_type_description
_atom_type_scat_dispersion_real
_atom_type_scat_dispersion_imag
_atom_type_scat_source
C C 0.0033 0.0016 'International Tables Vol C Tables 4.2.6.8 and 6.1.1.4'
H H 0.0000 0.0000 'International Tables Vol C Tables 4.2.6.8 and 6.1.1.4'
Br Br -0.2901 2.4595 'International Tables Vol C Tables 4.2.6.8 and 6.1.1.4'
N N 0.0061 0.0033 'International Tables Vol C Tables 4.2.6.8 and 6.1.1.4'
O O 0.0106 0.0060 'International Tables Vol C Tables 4.2.6.8 and 6.1.1.4'
Zn Zn 0.2839 1.4301 'International Tables Vol C Tables 4.2.6.8 and 6.1.1.4'

loop_
_geom_angle_atom_site_label_1
_geom_angle_atom_site_label_2
_geom_angle_atom_site_label_3
_geom_angle_site_symmetry_1
_geom_angle_site_symmetry_3
_geom_angle
_geom_angle_publ_flag
Zn1A Br1 Zn1 1_655 . 64.77(11) ?
Zn1 Br2 Zn1A . 1_655 64.90(12) ?
N1 Zn1 N2 . . 81.2(3) y
N1 Zn1 Br2 . . 116.1(3) y
N2 Zn1 Br2 . . 118.0(2) y
N1 Zn1 Br1 . . 112.3(3) y
N2 Zn1 Br1 . . 111.5(2) y
Br2 Zn1 Br1 . . 113.75(5) y
C1 N1 C5 . . 117.0(8) ?
C1 N1 Zn1 . . 130.6(7) ?
C5 N1 Zn1 . . 112.4(7) ?
C6 N2 C7 . . 121.2(7) ?
C6 N2 Zn1 . . 111.5(6) ?
C7 N2 Zn1 . . 127.2(5) ?
O2 N3 O1 . . 124.5(7) ?
O2 N3 C10 . . 118.0(9) ?
O1 N3 C10 . . 117.5(9) ?
N1 C1 C2 . . 123.6(10) ?
N1 C1 H1A . . 118.2 ?
C2 C1 H1A . . 118.2 ?
C1 C2 C3 . . 117.2(12) ?
C1 C2 H2A . . 121.4 ?
C3 C2 H2A . . 121.4 ?
C4 C3 C2 . . 120.0(11) ?
C4 C3 H3A . . 120.0 ?
C2 C3 H3A . . 120.0 ?
C3 C4 C5 . . 119.4(11) ?
C3 C4 H4A . . 120.3 ?
C5 C4 H4A . . 120.3 ?
N1 C5 C4 . . 122.6(10) ?
N1 C5 C6 . . 115.1(9) ?
C4 C5 C6 . . 122.1(11) ?
N2 C6 C5 . . 119.5(9) ?
N2 C6 H6A . . 120.2 ?
C5 C6 H6A . . 120.2 ?
C8 C7 C12 . . 119.9(8) ?
C8 C7 N2 . . 123.9(8) ?
C12 C7 N2 . . 116.1(8) ?
C9 C8 C7 . . 121.2(10) ?
C9 C8 H8A . . 119.4 ?
C7 C8 H8A . . 119.4 ?
C8 C9 C10 . . 117.6(11) ?
C8 C9 H9A . . 121.2 ?
C10 C9 H9A . . 121.2 ?
C11 C10 C9 . . 122.9(8) ?
C11 C10 N3 . . 118.7(12) ?
C9 C10 N3 . . 118.4(13) ?
C10 C11 C12 . . 119.4(9) ?
C10 C11 H11A . . 120.3 ?
C12 C11 H11A . . 120.3 ?
C11 C12 C7 . . 118.7(10) ?
C11 C12 H12A . . 120.6 ?
C7 C12 H12A . . 120.6 ?
N1A Zn1A N2A . . 81.2(3) ?
N1A Zn1A Br2 . 1_455 114.8(13) ?
N2A Zn1A Br2 . 1_455 110.8(8) ?
N1A Zn1A Br1 . 1_455 111.9(12) ?
N2A Zn1A Br1 . 1_455 120.6(8) ?
Br2 Zn1A Br1 1_455 1_455 113.73(19) ?
C1A N1A C5A . . 116.9(9) ?
C1A N1A Zn1A . . 130.7(7) ?
C5A N1A Zn1A . . 112.4(7) ?
C6A N2A C7A . . 121.1(8) ?
C6A N2A Zn1A . . 111.5(6) ?
C7A N2A Zn1A . . 127.0(6) ?
O2A N3A O1A . . 124.4(8) ?
O2A N3A C10A . . 117.9(9) ?
O1A N3A C10A . . 117.4(9) ?
N1A C1A C2A . . 123.4(10) ?
N1A C1A H1AA . . 118.3 ?
C2A C1A H1AA . . 118.3 ?
C1A C2A C3A . . 117.0(12) ?
C1A C2A H2AA . . 121.5 ?
C3A C2A H2AA . . 121.5 ?
C4A C3A C2A . . 119.8(12) ?
C4A C3A H3AA . . 120.1 ?
C2A C3A H3AA . . 120.1 ?
C3A C4A C5A . . 119.3(11) ?
C3A C4A H4AA . . 120.4 ?
C5A C4A H4AA . . 120.4 ?
N1A C5A C4A . . 122.7(10) ?
N1A C5A C6A . . 115.1(9) ?
C4A C5A C6A . . 122.1(12) ?
N2A C6A C5A . . 119.5(9) ?
N2A C6A H6AA . . 120.2 ?
C5A C6A H6AA . . 120.2 ?
C8A C7A C12A . . 119.9(9) ?
C8A C7A N2A . . 123.9(8) ?
C12A C7A N2A . . 116.0(8) ?
C9A C8A C7A . . 121.2(10) ?
C9A C8A H8AA . . 119.4 ?
C7A C8A H8AA . . 119.4 ?
C8A C9A C10A . . 117.6(12) ?
C8A C9A H9AA . . 121.2 ?
C10A C9A H9AA . . 121.2 ?
C11A C10A C9A . . 122.9(9) ?
C11A C10A N3A . . 118.6(12) ?
C9A C10A N3A . . 118.4(13) ?
C10A C11A C12A . . 119.5(10) ?
C10A C11A H11B . . 120.3 ?
C12A C11A H11B . . 120.3 ?
C11A C12A C7A . . 118.7(10) ?
C11A C12A H12B . . 120.6 ?
C7A C12A H12B . . 120.6 ?

loop_
_geom_bond_atom_site_label_1
_geom_bond_atom_site_label_2
_geom_bond_site_symmetry_2
_geom_bond_distance
_geom_bond_publ_flag
Br1 Zn1A 1_655 2.340(5) ?
Br1 Zn1 . 2.3428(14) y
Br2 Zn1 . 2.3357(16) y
Br2 Zn1A 1_655 2.339(5) ?
Zn1 N1 . 2.034(9) y
Zn1 N2 . 2.074(7) y
O1 N3 . 1.239(10) ?
O2 N3 . 1.226(10) ?
N1 C1 . 1.340(14) ?
N1 C5 . 1.361(16) ?
N2 C6 . 1.284(11) ?
N2 C7 . 1.421(12) ?
N3 C10 . 1.472(10) ?
C1 C2 . 1.394(14) ?
C1 H1A . 0.9500 ?
C2 C3 . 1.394(15) ?
C2 H2A . 0.9500 ?
C3 C4 . 1.357(18) ?
C3 H3A . 0.9500 ?
C4 C5 . 1.373(16) ?
C4 H4A . 0.9500 ?
C5 C6 . 1.459(14) ?
C6 H6A . 0.9500 ?
C7 C8 . 1.400(14) ?
C7 C12 . 1.405(12) ?
C8 C9 . 1.379(18) ?
C8 H8A . 0.9500 ?
C9 C10 . 1.381(18) ?
C9 H9A . 0.9500 ?
C10 C11 . 1.380(19) ?
C11 C12 . 1.390(16) ?
C11 H11A . 0.9500 ?
C12 H12A . 0.9500 ?
Zn1A N1A . 2.033(9) ?
Zn1A N2A . 2.074(8) ?
Zn1A Br2 1_455 2.339(5) ?
Zn1A Br1 1_455 2.340(5) ?
O1A N3A . 1.239(10) ?
O2A N3A . 1.226(10) ?
N1A C1A . 1.340(14) ?
N1A C5A . 1.361(16) ?
N2A C6A . 1.284(11) ?
N2A C7A . 1.422(12) ?
N3A C10A . 1.472(10) ?
C1A C2A . 1.394(14) ?
C1A H1AA . 0.9500 ?
C2A C3A . 1.394(15) ?
C2A H2AA . 0.9500 ?
C3A C4A . 1.357(18) ?
C3A H3AA . 0.9500 ?
C4A C5A . 1.373(16) ?
C4A H4AA . 0.9500 ?
C5A C6A . 1.459(14) ?
C6A H6AA . 0.9500 ?
C7A C8A . 1.400(14) ?
C7A C12A . 1.406(12) ?
C8A C9A . 1.379(18) ?
C8A H8AA . 0.9500 ?
C9A C10A . 1.381(18) ?
C9A H9AA . 0.9500 ?
C10A C11A . 1.380(19) ?
C11A C12A . 1.390(16) ?
C11A H11B . 0.9500 ?
C12A H12B . 0.9500 ?
